data_8106351
loop_
_publ_author_name
'Chen, Liyan'

_publ_section_title
;
 Crystal structure of methyl
 4-(3,5-ditrifluoromethylphenyl)-2,7,7-trimethyl-5-oxo-1,4,5,6,7,8-hexahydroquinoline-3-carboxylate
 --- water (2/1), C22H21F6NO3
;
_journal_issue 5
_journal_name_full 'Zeitschrift f\"ur Kristallographie - New Crystal Structures'
_journal_page_first 933
_journal_page_last 934
_journal_paper_doi 10.1515/ncrs-2018-0112
_journal_volume 233
_journal_year 2018
_chemical_formula_moiety '2(C22 H21 F6 N O3), H2 O'
_chemical_formula_sum 'C44 H44 F12 N2 O7'
_chemical_formula_weight 940.81
_space_group_crystal_system monoclinic
_space_group_IT_number 15
_space_group_name_Hall '-C 2yc'
_space_group_name_H-M_alt 'C 1 2/c 1'
_atom_sites_solution_hydrogens mixed
_cell_angle_alpha 90
_cell_angle_beta 97.682(5)
_cell_angle_gamma 90
_cell_formula_units_Z 4
_cell_length_a 14.849(4)
_cell_length_b 10.497(3)
_cell_length_c 28.694(7)
_cell_measurement_reflns_used 1200
_cell_measurement_temperature 293(2)
_cell_measurement_theta_max 20.80
_cell_measurement_theta_min 2.38
_cell_volume 4432(2)
_computing_cell_refinement 'Bruker SAINT'
_computing_data_collection 'Bruker APEX2'
_computing_data_reduction 'Bruker SAINT'
_computing_molecular_graphics 'Olex2 (Dolomanov et al., 2009)'
_computing_publication_material 'Olex2 (Dolomanov et al., 2009)'
_computing_structure_refinement 'ShelXL (Sheldrick, 2015)'
_computing_structure_solution 'SHELXS-97 (Sheldrick, 2008)'
_diffrn_ambient_temperature 296.15
_diffrn_measured_fraction_theta_full 0.999
_diffrn_measured_fraction_theta_max 0.999
_diffrn_measurement_device_type 'Bruker APEX-II CCD'
_diffrn_measurement_method '\f and \w scans'
_diffrn_radiation_monochromator graphite
_diffrn_radiation_type MoK\a
_diffrn_radiation_wavelength 0.71073
_diffrn_reflns_av_R_equivalents 0.0565
_diffrn_reflns_av_unetI/netI 0.0690
_diffrn_reflns_Laue_measured_fraction_full 0.999
_diffrn_reflns_Laue_measured_fraction_max 0.999
_diffrn_reflns_limit_h_max 16
_diffrn_reflns_limit_h_min -17
_diffrn_reflns_limit_k_max 12
_diffrn_reflns_limit_k_min -12
_diffrn_reflns_limit_l_max 30
_diffrn_reflns_limit_l_min -34
_diffrn_reflns_number 10918
_diffrn_reflns_point_group_measured_fraction_full 0.999
_diffrn_reflns_point_group_measured_fraction_max 0.999
_diffrn_reflns_theta_full 24.997
_diffrn_reflns_theta_max 24.997
_diffrn_reflns_theta_min 1.432
_diffrn_standards_number 0
_exptl_absorpt_coefficient_mu 0.128
_exptl_absorpt_correction_T_max 0.9786
_exptl_absorpt_correction_T_min 0.9707
_exptl_absorpt_correction_type multi-scan
_exptl_absorpt_process_details SADABS
_exptl_crystal_colour colorless
_exptl_crystal_density_diffrn 1.410
_exptl_crystal_density_meas .
_exptl_crystal_density_method 'not measured'
_exptl_crystal_description block
_exptl_crystal_F_000 1944
_exptl_crystal_size_max 0.29
_exptl_crystal_size_mid 0.28
_exptl_crystal_size_min 0.21
_refine_diff_density_max 0.510
_refine_diff_density_min -0.445
_refine_diff_density_rms 0.054
_refine_ls_extinction_coef .
_refine_ls_extinction_method none
_refine_ls_goodness_of_fit_ref 1.056
_refine_ls_hydrogen_treatment mixed
_refine_ls_matrix_type full
_refine_ls_number_parameters 298
_refine_ls_number_reflns 3918
_refine_ls_number_restraints 12
_refine_ls_restrained_S_all 1.071
_refine_ls_R_factor_all 0.1379
_refine_ls_R_factor_gt 0.0736
_refine_ls_shift/su_max 0.000
_refine_ls_shift/su_mean 0.000
_refine_ls_structure_factor_coef Fsqd
_refine_ls_weighting_details 'w=1/[\s^2^(Fo^2^)+(0.1249P)^2^] where P=(Fo^2^+2Fc^2^)/3'
_refine_ls_weighting_scheme calc
_refine_ls_wR_factor_gt 0.2073
_refine_ls_wR_factor_ref 0.2405
_reflns_Friedel_coverage 0.000
_reflns_Friedel_fraction_full .
_reflns_Friedel_fraction_max .
_reflns_number_gt 1993
_reflns_number_total 3918
_reflns_threshold_expression 'I > 2\s(I)'
_cod_data_source_file suppl_ncrs-2018-0112_suppl.cif
_cod_data_source_block a
_cod_database_code 8106351
_shelx_space_group_comment
;
The symmetry employed for this shelxl refinement is uniquely defined
by the following loop, which should always be used as a source of
symmetry information in preference to the above space-group names.
They are only intended as comments.
;
_shelx_estimated_absorpt_t_max 0.974
_shelx_estimated_absorpt_t_min 0.964
_olex2_refinement_description
;
1. Fixed Uiso
 At 1.2 times of:
  All C(H) groups, All C(H,H) groups, All N(H) groups
 At 1.5 times of:
  All C(H,H,H) groups
2. Uiso/Uaniso restraints and constraints
Uanis(F3) \\sim Ueq, Uanis(C2) \\sim Ueq: with sigma of 0.01 and sigma for
terminal atoms of 0.02
3.a Ternary CH refined with riding coordinates:
 C8(H8)
3.b Secondary CH2 refined with riding coordinates:
 C10(H10A,H10B), C14(H14A,H14B)
3.c Me refined with riding coordinates:
 C1(H1A,H1B,H1C), C5(H5A,H5B,H5C), C12(H12A,H12B,H12C), C13(H13A,H13B,H13C)
3.d Aromatic/amide H refined with riding coordinates:
 N1(H1), C16(H16), C19(H19), C21(H21)
;

loop_
_space_group_symop_operation_xyz
'x, y, z'
'-x, y, -z+1/2'
'x+1/2, y+1/2, z'
'-x+1/2, y+1/2, -z+1/2'
'-x, -y, -z'
'x, -y, z-1/2'
'-x+1/2, -y+1/2, -z'
'x+1/2, -y+1/2, z-1/2'

loop_
_atom_site_label
_atom_site_type_symbol
_atom_site_fract_x
_atom_site_fract_y
_atom_site_fract_z
_atom_site_U_iso_or_equiv
_atom_site_adp_type
_atom_site_occupancy
_atom_site_site_symmetry_order
_atom_site_calc_flag
_atom_site_refinement_flags_posn
_atom_site_refinement_flags_adp
_atom_site_refinement_flags_occupancy
_atom_site_disorder_assembly
_atom_site_disorder_group
N1 N 0.3773(2) 0.3527(3) 0.18479(11) 0.0475(8) Uani 1 1 d . . . . .
H1 H 0.430906 0.373790 0.197638 0.057 Uiso 1 1 calc R . . . .
O1 O 0.1673(2) 0.3183(3) 0.04915(10) 0.0751(9) Uani 1 1 d . . . . .
O2 O 0.2613(3) 0.4792(4) 0.04910(14) 0.1245(16) Uani 1 1 d . . . . .
O3 O 0.11612(19) 0.1155(3) 0.19811(10) 0.0638(8) Uani 1 1 d . . . . .
O1W O 0.500000 0.4992(4) 0.250000 0.0488(10) Uani 1 2 d S T P . .
C1 C 0.1263(4) 0.3531(6) 0.00265(18) 0.108(2) Uani 1 1 d . . . . .
H1A H 0.077610 0.295335 -0.007638 0.163 Uiso 1 1 calc R . . . .
H1B H 0.102963 0.438297 0.003094 0.163 Uiso 1 1 calc R . . . .
H1C H 0.171099 0.348910 -0.018547 0.163 Uiso 1 1 calc R . . . .
C2 C 0.2353(3) 0.3876(4) 0.06860(16) 0.0616(12) Uani 1 1 d . U . . .
C3 C 0.2721(3) 0.3403(4) 0.11552(13) 0.0458(10) Uani 1 1 d . . . . .
C4 C 0.3481(3) 0.3921(3) 0.13908(14) 0.0453(9) Uani 1 1 d . . . . .
C5 C 0.4068(3) 0.4934(4) 0.12275(16) 0.0696(13) Uani 1 1 d . . . . .
H5A H 0.456176 0.511228 0.147017 0.104 Uiso 1 1 calc R . . . .
H5B H 0.430430 0.464963 0.094996 0.104 Uiso 1 1 calc R . . . .
H5C H 0.371522 0.569341 0.115703 0.104 Uiso 1 1 calc R . . . .
C6 C 0.3242(2) 0.2820(3) 0.20992(13) 0.0400(9) Uani 1 1 d . . . . .
C7 C 0.2477(2) 0.2277(3) 0.18862(13) 0.0412(9) Uani 1 1 d . . . . .
C8 C 0.2219(2) 0.2321(3) 0.13616(12) 0.0438(9) Uani 1 1 d . . . . .
H8 H 0.156542 0.248724 0.129482 0.053 Uiso 1 1 calc R . . . .
C9 C 0.1879(3) 0.1625(3) 0.21669(13) 0.0452(9) Uani 1 1 d . . . . .
C10 C 0.2140(3) 0.1592(4) 0.26881(13) 0.0566(11) Uani 1 1 d . . . . .
H10A H 0.188562 0.083034 0.281007 0.068 Uiso 1 1 calc R . . . .
H10B H 0.186960 0.232055 0.282425 0.068 Uiso 1 1 calc R . . . .
C11 C 0.3156(3) 0.1607(4) 0.28486(13) 0.0531(10) Uani 1 1 d . . . . .
C12 C 0.3341(3) 0.1761(5) 0.33784(15) 0.0816(15) Uani 1 1 d . . . . .
H12A H 0.398556 0.176922 0.347598 0.122 Uiso 1 1 calc R . . . .
H12B H 0.308279 0.254832 0.346739 0.122 Uiso 1 1 calc R . . . .
H12C H 0.307323 0.106405 0.352699 0.122 Uiso 1 1 calc R . . . .
C13 C 0.3583(3) 0.0377(4) 0.27014(17) 0.0746(14) Uani 1 1 d . . . . .
H13A H 0.346289 0.028670 0.236589 0.112 Uiso 1 1 calc R . . . .
H13B H 0.422774 0.040237 0.279674 0.112 Uiso 1 1 calc R . . . .
H13C H 0.332800 -0.033384 0.284867 0.112 Uiso 1 1 calc R . . . .
C14 C 0.3551(3) 0.2741(3) 0.26127(13) 0.0476(10) Uani 1 1 d . . . . .
H14A H 0.337964 0.351892 0.276097 0.057 Uiso 1 1 calc R . . . .
H14B H 0.420877 0.268376 0.266350 0.057 Uiso 1 1 calc R . . . .
C15 C 0.2415(3) 0.1050(3) 0.11411(12) 0.0420(9) Uani 1 1 d . . . . .
C16 C 0.1739(3) 0.0361(4) 0.08728(13) 0.0497(10) Uani 1 1 d . . . . .
H16 H 0.115028 0.068081 0.082212 0.060 Uiso 1 1 calc R . . . .
C17 C 0.1931(3) -0.0793(4) 0.06801(13) 0.0498(10) Uani 1 1 d . . . . .
C18 C 0.1197(3) -0.1511(5) 0.04078(18) 0.0709(13) Uani 1 1 d . . . . .
C19 C 0.2798(3) -0.1285(4) 0.07502(13) 0.0536(11) Uani 1 1 d . . . . .
H19 H 0.292284 -0.206710 0.062084 0.064 Uiso 1 1 calc R . . . .
C20 C 0.3477(3) -0.0607(4) 0.10138(14) 0.0498(10) Uani 1 1 d . . . . .
C21 C 0.3285(3) 0.0555(3) 0.12077(13) 0.0478(10) Uani 1 1 d . . . . .
H21 H 0.374828 0.100824 0.138514 0.057 Uiso 1 1 calc R . . . .
C22 C 0.4400(3) -0.1107(5) 0.1093(2) 0.0799(15) Uani 1 1 d . . . . .
F1 F 0.0532(2) -0.1772(5) 0.06250(14) 0.1550(18) Uani 1 1 d . . . . .
F2 F 0.0823(3) -0.0946(4) 0.00388(15) 0.184(2) Uani 1 1 d . . . . .
F3 F 0.1419(3) -0.2587(4) 0.0254(2) 0.189(2) Uani 1 1 d . U . . .
F4 F 0.4563(2) -0.2125(3) 0.08651(14) 0.1199(13) Uani 1 1 d . . . . .
F5 F 0.4647(3) -0.1440(6) 0.15325(17) 0.182(2) Uani 1 1 d . . . . .
F6 F 0.5013(2) -0.0283(4) 0.1026(2) 0.177(2) Uani 1 1 d . . . . .
H1W H 0.460(3) 0.545(4) 0.2656(15) 0.069(13) Uiso 1 1 d . . . . .

loop_
_atom_site_aniso_label
_atom_site_aniso_U_11
_atom_site_aniso_U_22
_atom_site_aniso_U_33
_atom_site_aniso_U_23
_atom_site_aniso_U_13
_atom_site_aniso_U_12
N1 0.0421(17) 0.0499(18) 0.052(2) 0.0060(16) 0.0108(15) -0.0095(15)
O1 0.078(2) 0.084(2) 0.0578(19) 0.0170(16) -0.0079(16) -0.0186(19)
O2 0.133(3) 0.131(3) 0.099(3) 0.068(3) -0.023(2) -0.052(3)
O3 0.0513(17) 0.076(2) 0.0647(19) 0.0040(15) 0.0108(14) -0.0212(16)
O1W 0.040(2) 0.048(2) 0.061(3) 0.000 0.0147(19) 0.000
C1 0.110(4) 0.151(5) 0.056(3) 0.030(3) -0.018(3) -0.012(4)
C2 0.070(3) 0.059(3) 0.057(3) 0.011(2) 0.013(2) -0.005(2)
C3 0.051(2) 0.046(2) 0.042(2) 0.0008(18) 0.0146(18) 0.0018(19)
C4 0.051(2) 0.038(2) 0.049(2) 0.0024(18) 0.0144(19) 0.0006(19)
C5 0.085(3) 0.061(3) 0.066(3) 0.006(2) 0.022(2) -0.019(3)
C6 0.041(2) 0.0354(19) 0.046(2) -0.0020(17) 0.0129(17) -0.0004(17)
C7 0.041(2) 0.0357(19) 0.048(2) -0.0044(17) 0.0105(17) 0.0014(18)
C8 0.041(2) 0.047(2) 0.044(2) -0.0002(17) 0.0074(16) -0.0036(18)
C9 0.045(2) 0.042(2) 0.050(2) 0.0006(18) 0.0130(18) -0.0062(19)
C10 0.061(3) 0.061(2) 0.050(3) 0.003(2) 0.016(2) -0.018(2)
C11 0.060(3) 0.053(2) 0.047(2) 0.0080(19) 0.0064(19) -0.013(2)
C12 0.091(4) 0.097(4) 0.054(3) 0.011(3) -0.002(2) -0.027(3)
C13 0.089(4) 0.056(3) 0.076(3) 0.015(2) 0.001(3) 0.000(3)
C14 0.051(2) 0.044(2) 0.047(2) -0.0028(18) 0.0050(18) -0.0068(19)
C15 0.048(2) 0.042(2) 0.036(2) 0.0012(16) 0.0100(16) -0.0037(19)
C16 0.049(2) 0.054(2) 0.044(2) -0.0011(19) 0.0008(18) 0.001(2)
C17 0.054(3) 0.056(2) 0.040(2) -0.0105(19) 0.0053(18) -0.003(2)
C18 0.065(3) 0.080(3) 0.066(3) -0.031(3) 0.001(3) -0.009(3)
C19 0.064(3) 0.047(2) 0.050(2) -0.0114(19) 0.011(2) -0.002(2)
C20 0.052(2) 0.048(2) 0.050(2) -0.0041(19) 0.0071(19) 0.001(2)
C21 0.048(2) 0.046(2) 0.048(2) -0.0053(18) 0.0035(17) -0.0046(19)
C22 0.059(3) 0.066(3) 0.110(5) -0.026(3) -0.005(3) 0.013(3)
F1 0.106(3) 0.240(5) 0.123(3) -0.070(3) 0.030(2) -0.103(3)
F2 0.205(5) 0.189(4) 0.124(3) 0.044(3) -0.103(3) -0.105(4)
F3 0.100(3) 0.154(4) 0.291(6) -0.152(4) -0.049(3) 0.009(3)
F4 0.076(2) 0.102(2) 0.177(3) -0.062(2) 0.000(2) 0.0234(18)
F5 0.136(3) 0.275(6) 0.120(3) -0.023(4) -0.038(3) 0.116(4)
F6 0.056(2) 0.090(3) 0.385(8) -0.031(3) 0.034(3) 0.001(2)

loop_
_atom_type_symbol
_atom_type_description
_atom_type_scat_dispersion_real
_atom_type_scat_dispersion_imag
_atom_type_scat_source
C C 0.0033 0.0016 'International Tables Vol C Tables 4.2.6.8 and 6.1.1.4'
H H 0.0000 0.0000 'International Tables Vol C Tables 4.2.6.8 and 6.1.1.4'
F F 0.0171 0.0103 'International Tables Vol C Tables 4.2.6.8 and 6.1.1.4'
N N 0.0061 0.0033 'International Tables Vol C Tables 4.2.6.8 and 6.1.1.4'
O O 0.0106 0.0060 'International Tables Vol C Tables 4.2.6.8 and 6.1.1.4'

loop_
_geom_angle_atom_site_label_1
_geom_angle_atom_site_label_2
_geom_angle_atom_site_label_3
_geom_angle
_geom_angle_site_symmetry_1
_geom_angle_site_symmetry_3
C4 N1 H1 118.9 . .
C6 N1 H1 118.9 . .
C6 N1 C4 122.2(3) . .
C2 O1 C1 117.5(4) . .
O1 C1 H1A 109.5 . .
O1 C1 H1B 109.5 . .
O1 C1 H1C 109.5 . .
H1A C1 H1B 109.5 . .
H1A C1 H1C 109.5 . .
H1B C1 H1C 109.5 . .
O1 C2 C3 112.0(4) . .
O2 C2 O1 121.6(4) . .
O2 C2 C3 126.4(5) . .
C2 C3 C8 117.9(4) . .
C4 C3 C2 120.4(4) . .
C4 C3 C8 121.7(3) . .
N1 C4 C5 112.8(4) . .
C3 C4 N1 119.2(3) . .
C3 C4 C5 128.0(4) . .
C4 C5 H5A 109.5 . .
C4 C5 H5B 109.5 . .
C4 C5 H5C 109.5 . .
H5A C5 H5B 109.5 . .
H5A C5 H5C 109.5 . .
H5B C5 H5C 109.5 . .
N1 C6 C14 115.6(3) . .
C7 C6 N1 120.4(3) . .
C7 C6 C14 123.9(3) . .
C6 C7 C8 122.0(3) . .
C6 C7 C9 119.5(3) . .
C9 C7 C8 118.6(3) . .
C3 C8 H8 108.3 . .
C7 C8 C3 109.9(3) . .
C7 C8 H8 108.3 . .
C7 C8 C15 110.6(3) . .
C15 C8 C3 111.2(3) . .
C15 C8 H8 108.3 . .
O3 C9 C7 120.6(4) . .
O3 C9 C10 121.2(3) . .
C7 C9 C10 118.1(3) . .
C9 C10 H10A 108.6 . .
C9 C10 H10B 108.6 . .
C9 C10 C11 114.7(3) . .
H10A C10 H10B 107.6 . .
C11 C10 H10A 108.6 . .
C11 C10 H10B 108.6 . .
C10 C11 C13 109.9(3) . .
C10 C11 C14 107.4(3) . .
C12 C11 C10 110.2(3) . .
C12 C11 C13 110.0(4) . .
C12 C11 C14 109.4(3) . .
C13 C11 C14 109.9(3) . .
C11 C12 H12A 109.5 . .
C11 C12 H12B 109.5 . .
C11 C12 H12C 109.5 . .
H12A C12 H12B 109.5 . .
H12A C12 H12C 109.5 . .
H12B C12 H12C 109.5 . .
C11 C13 H13A 109.5 . .
C11 C13 H13B 109.5 . .
C11 C13 H13C 109.5 . .
H13A C13 H13B 109.5 . .
H13A C13 H13C 109.5 . .
H13B C13 H13C 109.5 . .
C6 C14 C11 113.4(3) . .
C6 C14 H14A 108.9 . .
C6 C14 H14B 108.9 . .
C11 C14 H14A 108.9 . .
C11 C14 H14B 108.9 . .
H14A C14 H14B 107.7 . .
C16 C15 C8 121.7(3) . .
C21 C15 C8 120.0(3) . .
C21 C15 C16 118.4(3) . .
C15 C16 H16 119.7 . .
C17 C16 C15 120.7(4) . .
C17 C16 H16 119.7 . .
C16 C17 C18 119.3(4) . .
C16 C17 C19 120.7(4) . .
C19 C17 C18 120.0(4) . .
F1 C18 C17 115.0(4) . .
F1 C18 F2 103.2(5) . .
F1 C18 F3 103.5(5) . .
F2 C18 C17 114.5(5) . .
F3 C18 C17 115.7(4) . .
F3 C18 F2 103.3(5) . .
C17 C19 H19 120.4 . .
C20 C19 C17 119.3(4) . .
C20 C19 H19 120.4 . .
C19 C20 C21 120.0(4) . .
C19 C20 C22 120.3(4) . .
C21 C20 C22 119.7(4) . .
C15 C21 C20 121.0(4) . .
C15 C21 H21 119.5 . .
C20 C21 H21 119.5 . .
F4 C22 C20 117.1(4) . .
F4 C22 F5 102.6(5) . .
F5 C22 C20 112.4(5) . .
F6 C22 C20 113.8(4) . .
F6 C22 F4 107.2(5) . .
F6 C22 F5 102.0(5) . .

loop_
_geom_bond_atom_site_label_1
_geom_bond_atom_site_label_2
_geom_bond_distance
_geom_bond_site_symmetry_2
N1 H1 0.8600 .
N1 C4 1.388(5) .
N1 C6 1.358(4) .
O1 C1 1.437(5) .
O1 C2 1.306(5) .
O2 C2 1.202(5) .
O3 C9 1.230(4) .
O1W H1W 0.92(4) .
C1 H1A 0.9600 .
C1 H1B 0.9600 .
C1 H1C 0.9600 .
C2 C3 1.470(6) .
C3 C4 1.350(5) .
C3 C8 1.521(5) .
C4 C5 1.490(5) .
C5 H5A 0.9600 .
C5 H5B 0.9600 .
C5 H5C 0.9600 .
C6 C7 1.343(5) .
C6 C14 1.486(5) .
C7 C8 1.503(5) .
C7 C9 1.448(5) .
C8 H8 0.9800 .
C8 C15 1.521(5) .
C9 C10 1.494(5) .
C10 H10A 0.9700 .
C10 H10B 0.9700 .
C10 C11 1.517(6) .
C11 C12 1.517(6) .
C11 C13 1.523(6) .
C11 C14 1.525(5) .
C12 H12A 0.9600 .
C12 H12B 0.9600 .
C12 H12C 0.9600 .
C13 H13A 0.9600 .
C13 H13B 0.9600 .
C13 H13C 0.9600 .
C14 H14A 0.9700 .
C14 H14B 0.9700 .
C15 C16 1.384(5) .
C15 C21 1.382(5) .
C16 H16 0.9300 .
C16 C17 1.377(5) .
C17 C18 1.463(6) .
C17 C19 1.377(5) .
C18 F1 1.265(5) .
C18 F2 1.274(6) .
C18 F3 1.272(5) .
C19 H19 0.9300 .
C19 C20 1.376(5) .
C20 C21 1.386(5) .
C20 C22 1.456(6) .
C21 H21 0.9300 .
C22 F4 1.293(5) .
C22 F5 1.314(7) .
C22 F6 1.288(6) .

loop_
_geom_torsion_atom_site_label_1
_geom_torsion_atom_site_label_2
_geom_torsion_atom_site_label_3
_geom_torsion_atom_site_label_4
_geom_torsion
_geom_torsion_site_symmetry_1
_geom_torsion_site_symmetry_2
_geom_torsion_site_symmetry_3
_geom_torsion_site_symmetry_4
N1 C6 C7 C8 5.7(5) . . . .
N1 C6 C7 C9 -174.4(3) . . . .
N1 C6 C14 C11 -159.6(3) . . . .
O1 C2 C3 C4 173.5(3) . . . .
O1 C2 C3 C8 -6.4(5) . . . .
O2 C2 C3 C4 -7.3(7) . . . .
O2 C2 C3 C8 172.8(4) . . . .
O3 C9 C10 C11 152.3(4) . . . .
C1 O1 C2 O2 2.0(7) . . . .
C1 O1 C2 C3 -178.8(4) . . . .
C2 C3 C4 N1 174.9(3) . . . .
C2 C3 C4 C5 -3.1(6) . . . .
C2 C3 C8 C7 -160.2(3) . . . .
C2 C3 C8 C15 77.0(4) . . . .
C3 C8 C15 C16 -115.3(4) . . . .
C3 C8 C15 C21 64.8(4) . . . .
C4 N1 C6 C7 12.4(5) . . . .
C4 N1 C6 C14 -165.6(3) . . . .
C4 C3 C8 C7 19.9(5) . . . .
C4 C3 C8 C15 -103.0(4) . . . .
C6 N1 C4 C3 -12.5(5) . . . .
C6 N1 C4 C5 165.8(3) . . . .
C6 C7 C8 C3 -20.2(5) . . . .
C6 C7 C8 C15 103.0(4) . . . .
C6 C7 C9 O3 177.7(3) . . . .
C6 C7 C9 C10 0.3(5) . . . .
C7 C6 C14 C11 22.5(5) . . . .
C7 C8 C15 C16 122.2(4) . . . .
C7 C8 C15 C21 -57.6(4) . . . .
C7 C9 C10 C11 -30.3(5) . . . .
C8 C3 C4 N1 -5.2(5) . . . .
C8 C3 C4 C5 176.8(3) . . . .
C8 C7 C9 O3 -2.4(5) . . . .
C8 C7 C9 C10 -179.7(3) . . . .
C8 C15 C16 C17 -179.4(3) . . . .
C8 C15 C21 C20 179.4(3) . . . .
C9 C7 C8 C3 159.8(3) . . . .
C9 C7 C8 C15 -76.9(4) . . . .
C9 C10 C11 C12 171.9(4) . . . .
C9 C10 C11 C13 -66.6(4) . . . .
C9 C10 C11 C14 52.9(4) . . . .
C10 C11 C14 C6 -48.4(4) . . . .
C12 C11 C14 C6 -167.9(4) . . . .
C13 C11 C14 C6 71.2(4) . . . .
C14 C6 C7 C8 -176.5(3) . . . .
C14 C6 C7 C9 3.4(5) . . . .
C15 C16 C17 C18 178.5(4) . . . .
C15 C16 C17 C19 0.0(6) . . . .
C16 C15 C21 C20 -0.4(5) . . . .
C16 C17 C18 F1 -57.0(7) . . . .
C16 C17 C18 F2 62.3(6) . . . .
C16 C17 C18 F3 -177.7(5) . . . .
C16 C17 C19 C20 -0.4(6) . . . .
C17 C19 C20 C21 0.4(6) . . . .
C17 C19 C20 C22 -180.0(4) . . . .
C18 C17 C19 C20 -178.9(4) . . . .
C19 C17 C18 F1 121.6(5) . . . .
C19 C17 C18 F2 -119.1(5) . . . .
C19 C17 C18 F3 0.9(7) . . . .
C19 C20 C21 C15 0.1(6) . . . .
C19 C20 C22 F4 7.3(7) . . . .
C19 C20 C22 F5 -111.1(5) . . . .
C19 C20 C22 F6 133.4(5) . . . .
C21 C15 C16 C17 0.4(5) . . . .
C21 C20 C22 F4 -173.0(4) . . . .
C21 C20 C22 F5 68.5(6) . . . .
C21 C20 C22 F6 -46.9(7) . . . .
C22 C20 C21 C15 -179.6(4) . . . .
